data_7700875
loop_
_publ_author_name
'Cheung, Wai-Man'
'Au-Yeung, Ka-Chun'
'Wong, Kai-Hong'
'So, Yat-Ming'
'Sung, Herman H. Y.'
'Williams, Ian D.'
'Leung, Wa-Hung'

_publ_section_title
;
 Reactions of cerium complexes with transition metal nitrides: synthesis
 and structure of heterometallic cerium complexes containing bridging
 catecholate ligands.
;
_journal_issue 35
_journal_name_full 'Dalton transactions (Cambridge, England : 2003)'
_journal_page_first 13458
_journal_page_last 13465
_journal_paper_doi 10.1039/c9dt02959a
_journal_volume 48
_journal_year 2019
_chemical_formula_moiety 'C46 H78 Ce Co2 N O22 P6 Ru'
_chemical_formula_sum 'C46 H78 Ce Co2 N O22 P6 Ru'
_chemical_formula_weight 1541.96
_space_group_crystal_system monoclinic
_space_group_IT_number 15
_space_group_name_Hall '-C 2yc'
_space_group_name_H-M_alt 'C 1 2/c 1'
_symmetry_space_group_name_Hall '-C 2yc'
_symmetry_space_group_name_H-M 'C 1 2/c 1'
_atom_sites_solution_hydrogens geom
_atom_sites_solution_primary iterative
_audit_creation_date 2019-05-08
_audit_creation_method
;
Olex2 1.2
(compiled 2017.08.10 svn.r3458 for OlexSys, GUI svn.r5381)
;
_audit_update_record
;
2019-05-12 deposited with the CCDC.    2019-08-21 downloaded from the CCDC.
;
_cell_angle_alpha 90
_cell_angle_beta 93.4905(16)
_cell_angle_gamma 90
_cell_formula_units_Z 8
_cell_length_a 22.9360(3)
_cell_length_b 13.2047(2)
_cell_length_c 40.2851(7)
_cell_measurement_reflns_used 8673
_cell_measurement_temperature 100.01(10)
_cell_measurement_theta_max 75.1710
_cell_measurement_theta_min 3.8560
_cell_volume 12178.2(3)
_computing_cell_refinement 'CrysAlisPro 1.171.39.46 (Rigaku OD, 2018)'
_computing_data_collection 'CrysAlisPro 1.171.39.46 (Rigaku OD, 2018)'
_computing_data_reduction 'CrysAlisPro 1.171.39.46 (Rigaku OD, 2018)'
_computing_molecular_graphics 'Olex2 (Dolomanov et al., 2009)'
_computing_publication_material 'Olex2 (Dolomanov et al., 2009)'
_computing_structure_refinement 'ShelXL (Sheldrick, 2015)'
_computing_structure_solution 'olex2.solve (Bourhis et al., 2015)'
_diffrn_ambient_environment N~2~
_diffrn_ambient_temperature 100.01(10)
_diffrn_detector 'CCD plate'
_diffrn_detector_area_resol_mean 10.3577
_diffrn_detector_type Atlas
_diffrn_measured_fraction_theta_full 0.997
_diffrn_measured_fraction_theta_max 0.998
_diffrn_measurement_details
;
List of Runs (angles in degrees, time in seconds):

  # Type    Start    End  Width  t~exp~   \w     \q     \k     \f   Frames
#--------------------------------------------------------------------------
  1  \w     32.00 112.25   0.75    4.00    --  110.57-111.00  90.00  107
  2  \w   -117.00  -7.50   0.75    2.00    --  -40.20 -77.00 120.00  146
  3  \w    -65.00  29.50   0.75    2.00    --  -40.20  37.00 -90.00  126
  4  \w     31.00  97.75   0.75    2.00    --   40.20-125.00 -30.00   89
  5  \w    -34.00  70.25   0.75    2.00    --   40.20 -57.00 -30.00  139
  6  \w     32.00 144.50   0.75    4.00    --  110.57 -77.00 120.00  150
  7  \w     80.00 174.50   0.75    4.00    --  110.57  61.00-120.00  126
  8  \w     36.00 141.00   0.75    4.00    --  110.57 -30.00-150.00  140
  9  \w     61.00 133.75   0.75    4.00    --  110.57 -45.00 -90.00   97
 10  \w     45.00 112.50   0.75    4.00    --  110.57-111.00 -30.00   90
 11  \w     34.00 166.75   0.75    4.00    --  110.57 -15.00  60.00  177
;
_diffrn_measurement_device 'kappa diffractometer'
_diffrn_measurement_device_type 'SuperNova, Dual, Cu at zero, Atlas'
_diffrn_measurement_method '\w scans'
_diffrn_orient_matrix_type 'CrysAlisPro convention (1999,Acta A55,543-557)'
_diffrn_orient_matrix_UB_11 -0.0656713000
_diffrn_orient_matrix_UB_12 0.0247788000
_diffrn_orient_matrix_UB_13 0.0005067000
_diffrn_orient_matrix_UB_21 -0.0101028000
_diffrn_orient_matrix_UB_22 -0.0437632000
_diffrn_orient_matrix_UB_23 -0.0353098000
_diffrn_orient_matrix_UB_31 -0.0112222000
_diffrn_orient_matrix_UB_32 -0.1051660000
_diffrn_orient_matrix_UB_33 0.0148082000
_diffrn_radiation_monochromator mirror
_diffrn_radiation_probe x-ray
_diffrn_radiation_type CuK\a
_diffrn_radiation_wavelength 1.54184
_diffrn_reflns_av_R_equivalents 0.0611
_diffrn_reflns_av_unetI/netI 0.0614
_diffrn_reflns_Laue_measured_fraction_full 0.997
_diffrn_reflns_Laue_measured_fraction_max 0.998
_diffrn_reflns_limit_h_max 27
_diffrn_reflns_limit_h_min -27
_diffrn_reflns_limit_k_max 11
_diffrn_reflns_limit_k_min -15
_diffrn_reflns_limit_l_max 48
_diffrn_reflns_limit_l_min -47
_diffrn_reflns_number 33582
_diffrn_reflns_point_group_measured_fraction_full 0.997
_diffrn_reflns_point_group_measured_fraction_max 0.998
_diffrn_reflns_theta_full 66.500
_diffrn_reflns_theta_max 67.500
_diffrn_reflns_theta_min 3.862
_diffrn_source 'micro-focus sealed X-ray tube'
_diffrn_source_current 0.80
_diffrn_source_power 0.040
_diffrn_source_target Cu
_diffrn_source_type 'SuperNova (Cu) X-ray Source'
_diffrn_source_voltage 50
_exptl_absorpt_coefficient_mu 13.948
_exptl_absorpt_correction_T_max 1.00000
_exptl_absorpt_correction_T_min 0.68799
_exptl_absorpt_correction_type multi-scan
_exptl_absorpt_process_details
;
CrysAlisPro 1.171.39.46 (Rigaku Oxford Diffraction, 2018)
Empirical absorption correction using spherical harmonics,
 implemented in SCALE3 ABSPACK scaling algorithm.
;
_exptl_crystal_colour orange
_exptl_crystal_colour_primary orange
_exptl_crystal_density_diffrn 1.682
_exptl_crystal_description block
_exptl_crystal_F_000 6264
_exptl_crystal_size_max 0.1
_exptl_crystal_size_mid 0.05
_exptl_crystal_size_min 0.03
_refine_diff_density_max 3.152
_refine_diff_density_min -1.312
_refine_diff_density_rms 0.127
_refine_ls_extinction_method none
_refine_ls_goodness_of_fit_ref 1.017
_refine_ls_hydrogen_treatment constr
_refine_ls_matrix_type full
_refine_ls_number_parameters 753
_refine_ls_number_reflns 10936
_refine_ls_number_restraints 42
_refine_ls_restrained_S_all 1.016
_refine_ls_R_factor_all 0.0718
_refine_ls_R_factor_gt 0.0582
_refine_ls_shift/su_max 0.001
_refine_ls_shift/su_mean 0.000
_refine_ls_structure_factor_coef Fsqd
_refine_ls_weighting_details 'w=1/[\s^2^(Fo^2^)+(0.0600P)^2^+119.7520P] where P=(Fo^2^+2Fc^2^)/3'
_refine_ls_weighting_scheme calc
_refine_ls_wR_factor_gt 0.1340
_refine_ls_wR_factor_ref 0.1421
_reflns_Friedel_coverage 0.000
_reflns_number_gt 9065
_reflns_number_total 10936
_reflns_threshold_expression 'I > 2\s(I)'
_cod_data_source_file c9dt02959a2.cif
_cod_data_source_block hong18cult
_cod_depositor_comments 'Adding full bibliography for 7700874--7700876.cif.'
_cod_database_code 7700875
_shelx_shelxl_version_number 2014/7
_shelx_space_group_comment
;
The symmetry employed for this shelxl refinement is uniquely defined
by the following loop, which should always be used as a source of
symmetry information in preference to the above space-group names.
They are only intended as comments.
;
_reflns_odcompleteness_completeness 99.94
_reflns_odcompleteness_iscentric 1
_reflns_odcompleteness_theta 68.13
_olex2_refinement_description
;
1. Fixed Uiso
 At 1.2 times of:
  All C(H) groups, All C(H,H) groups, All C(H,H,H,H) groups
 At 1.5 times of:
  All C(H,H,H) groups
2. Uiso/Uaniso restraints and constraints
Uanis(C35A) \\sim Ueq, Uanis(C36A) \\sim Ueq: with sigma of 0.01 and sigma for
terminal atoms of 0.003
Uanis(C35) \\sim Ueq, Uanis(C36) \\sim Ueq: with sigma of 0.01 and sigma for
terminal atoms of 0.003
Uanis(C16) \\sim Ueq, Uanis(C15) \\sim Ueq: with sigma of 0.01 and sigma for
terminal atoms of 0.003
Uanis(C16A) \\sim Ueq: with sigma of 0.01 and sigma for terminal atoms of 0.003
3. Others
 Fixed Sof: H15A(0.75) H15B(0.75) H15C(0.25) H15D(0.25) C16(0.75) H16A(0.75)
 H16B(0.75) H16C(0.75) C16A(0.25) H16D(0.25) H16E(0.25) H16F(0.25) C35(0.5)
 H35A(0.5) H35B(0.5) C35A(0.5) H35C(0.5) H35D(0.5) C36(0.5) H36A(0.5) H36B(0.5)
 H36C(0.5) C36A(0.5) H36D(0.5) H36E(0.5) H36F(0.5)
4.a Secondary CH2 refined with riding coordinates:
 C11(H11A,H11B), C13(H13A,H13B), C15(H15A,H15B), C15(H15C,H15D), C17(H17A,
 H17B), C19(H19A,H19B), C21(H21A,H21B), C31(H31A,H31B), C33(H33A,H33B),
 C35(H35A,H35B), C35A(H35C,H35D), C37(H37A,H37B), C39(H39A,H39B), C41(H41A,H41B)
4.b Aromatic/amide H refined with riding coordinates:
 C1(H1), C2(H2), C3(H3), C4(H4), C5(H5), C6(H6), C7(H7), C8(H8), C9(H9),
 C10(H10), C53(H53), C54(H54), C55(H55), C56(H56), C63(H63), C64(H64), C65(H65),
  C66(H66)
4.c Idealised Me refined as rotating group:
 C12(H12A,H12B,H12C), C14(H14A,H14B,H14C), C16(H16A,H16B,H16C), C16A(H16D,H16E,
 H16F), C18(H18A,H18B,H18C), C20(H20A,H20B,H20C), C22(H22A,H22B,H22C), C32(H32A,
 H32B,H32C), C34(H34A,H34B,H34C), C36(H36A,H36B,H36C), C36A(H36D,H36E,H36F),
 C38(H38A,H38B,H38C), C40(H40A,H40B,H40C), C42(H42A,H42B,H42C)
;
_olex2_date_sample_data_collection 2018-04-19
_olex2_submission_special_instructions 'No special instructions were received'
_oxdiff_exptl_absorpt_empirical_details
;
Empirical correction (ABSPACK) includes:
- Absorption correction using spherical harmonics
- Frame scaling
;
_oxdiff_exptl_absorpt_empirical_full_max 1.383
_oxdiff_exptl_absorpt_empirical_full_min 0.734

loop_
_space_group_symop_operation_xyz
'x, y, z'
'-x, y, -z+1/2'
'x+1/2, y+1/2, z'
'-x+1/2, y+1/2, -z+1/2'
'-x, -y, -z'
'x, -y, z-1/2'
'-x+1/2, -y+1/2, -z'
'x+1/2, -y+1/2, z-1/2'

loop_
_atom_site_label
_atom_site_type_symbol
_atom_site_fract_x
_atom_site_fract_y
_atom_site_fract_z
_atom_site_U_iso_or_equiv
_atom_site_adp_type
_atom_site_occupancy
_atom_site_site_symmetry_order
_atom_site_calc_flag
_atom_site_refinement_flags_posn
_atom_site_refinement_flags_adp
_atom_site_refinement_flags_occupancy
_atom_site_disorder_assembly
_atom_site_disorder_group
Ce1 Ce 0.37119(2) 0.30877(3) 0.37247(2) 0.02406(11) Uani 1 1 d . . . . .
Ru1 Ru 0.27969(2) 0.07936(4) 0.35876(2) 0.03056(14) Uani 1 1 d . . . . .
Co1 Co 0.26972(4) 0.56682(8) 0.32852(3) 0.0285(2) Uani 1 1 d . . . . .
Co2 Co 0.54387(4) 0.23165(8) 0.42228(3) 0.0268(2) Uani 1 1 d . . . . .
P1 P 0.33494(7) 0.48359(13) 0.30259(4) 0.0283(4) Uani 1 1 d . . . . .
P2 P 0.32855(8) 0.57619(13) 0.37279(5) 0.0340(4) Uani 1 1 d . . . . .
P3 P 0.23043(7) 0.42859(12) 0.34514(4) 0.0261(3) Uani 1 1 d . . . . .
P4 P 0.53141(7) 0.34160(13) 0.38286(4) 0.0288(4) Uani 1 1 d . . . . .
P5 P 0.48865(7) 0.12122(13) 0.39563(4) 0.0275(4) Uani 1 1 d . . . . .
P6 P 0.46986(7) 0.28798(14) 0.44801(4) 0.0299(4) Uani 1 1 d . . . . .
O1 O 0.3010(2) 0.4394(4) 0.26960(12) 0.0337(11) Uani 1 1 d . . . . .
O2 O 0.3798(2) 0.5591(4) 0.28580(13) 0.0373(12) Uani 1 1 d . . . . .
O3 O 0.3807(2) 0.6473(4) 0.36192(15) 0.0491(15) Uani 1 1 d . . . . .
O4 O 0.3045(3) 0.6464(4) 0.40114(15) 0.0519(15) Uani 1 1 d . . . . .
O5 O 0.1876(2) 0.4604(4) 0.37363(12) 0.0321(10) Uani 1 1 d . . . . .
O6 O 0.18256(19) 0.3841(4) 0.31823(12) 0.0310(10) Uani 1 1 d . . . . .
O7 O 0.37043(18) 0.4012(3) 0.32035(12) 0.0287(10) Uani 1 1 d . . . . .
O8 O 0.3527(2) 0.4819(3) 0.38942(12) 0.0327(11) Uani 1 1 d . . . . .
O9 O 0.26861(19) 0.3419(3) 0.35726(12) 0.0273(10) Uani 1 1 d . . . . .
O10 O 0.3324(2) 0.1654(3) 0.33326(12) 0.0294(10) Uani 1 1 d . . . . .
O11 O 0.5667(2) 0.4404(3) 0.39551(13) 0.0335(11) Uani 1 1 d . . . . .
O12 O 0.5680(2) 0.3121(4) 0.35129(12) 0.0364(11) Uani 1 1 d . . . . .
O13 O 0.5288(2) 0.0601(4) 0.37112(13) 0.0348(11) Uani 1 1 d . . . . .
O14 O 0.4700(2) 0.0310(4) 0.41963(13) 0.0354(11) Uani 1 1 d . . . . .
O15 O 0.4652(2) 0.2137(4) 0.47920(13) 0.0402(12) Uani 1 1 d . . . . .
O16 O 0.4859(2) 0.3921(4) 0.46709(13) 0.0398(12) Uani 1 1 d . . . . .
O17 O 0.47083(19) 0.3707(4) 0.37004(12) 0.0312(11) Uani 1 1 d . . . . .
O18 O 0.43451(18) 0.1588(3) 0.37604(11) 0.0274(10) Uani 1 1 d . . . . .
O19 O 0.4103(2) 0.3001(4) 0.42982(12) 0.0315(10) Uani 1 1 d . . . . .
O20 O 0.3012(2) 0.1683(3) 0.39718(12) 0.0308(10) Uani 1 1 d . . . . .
O21 O 0.2664(2) -0.0194(4) 0.39387(14) 0.0401(12) Uani 1 1 d . . . . .
O22 O 0.3130(2) -0.0301(4) 0.33335(14) 0.0382(12) Uani 1 1 d . . . . .
N1 N 0.2157(3) 0.1061(5) 0.34341(16) 0.0386(14) Uani 1 1 d . . . . .
C1 C 0.2676(4) 0.6824(7) 0.2940(3) 0.059(3) Uani 1 1 d . . . . .
H1 H 0.2979 0.6958 0.2795 0.071 Uiso 1 1 calc R . . . .
C2 C 0.2641(4) 0.7233(6) 0.3246(3) 0.051(2) Uani 1 1 d . . . . .
H2 H 0.2906 0.7701 0.3352 0.061 Uiso 1 1 calc R . . . .
C3 C 0.2135(5) 0.6832(7) 0.3377(2) 0.065(3) Uani 1 1 d . . . . .
H3 H 0.1997 0.6970 0.3590 0.078 Uiso 1 1 calc R . . . .
C4 C 0.1874(4) 0.6189(7) 0.3133(4) 0.072(4) Uani 1 1 d . . . . .
H4 H 0.1522 0.5818 0.3151 0.086 Uiso 1 1 calc R . . . .
C5 C 0.2215(5) 0.6189(7) 0.2868(3) 0.068(3) Uani 1 1 d . . . . .
H5 H 0.2144 0.5815 0.2668 0.082 Uiso 1 1 calc R . . . .
C6 C 0.5914(3) 0.2110(6) 0.46790(19) 0.0388(18) Uani 1 1 d . . . . .
H6 H 0.5759 0.2147 0.4892 0.047 Uiso 1 1 calc R . . . .
C7 C 0.6151(3) 0.2923(6) 0.45037(19) 0.0372(17) Uani 1 1 d . . . . .
H7 H 0.6181 0.3604 0.4579 0.045 Uiso 1 1 calc R . . . .
C8 C 0.6336(3) 0.2553(6) 0.41987(18) 0.0348(16) Uani 1 1 d . . . . .
H8 H 0.6515 0.2937 0.4033 0.042 Uiso 1 1 calc R . . . .
C9 C 0.6207(3) 0.1509(6) 0.4184(2) 0.0387(18) Uani 1 1 d . . . . .
H9 H 0.6281 0.1068 0.4005 0.046 Uiso 1 1 calc R . . . .
C10 C 0.5948(3) 0.1230(6) 0.4480(2) 0.0443(19) Uani 1 1 d . . . . .
H10 H 0.5820 0.0570 0.4536 0.053 Uiso 1 1 calc R . . . .
C11 C 0.3324(3) 0.3822(6) 0.24579(19) 0.0361(16) Uani 1 1 d . . . . .
H11A H 0.3193 0.3107 0.2456 0.043 Uiso 1 1 calc R . . . .
H11B H 0.3748 0.3838 0.2521 0.043 Uiso 1 1 calc R . . . .
C12 C 0.3209(3) 0.4274(6) 0.21205(19) 0.0403(18) Uani 1 1 d . . . . .
H12A H 0.2787 0.4296 0.2066 0.060 Uiso 1 1 calc GR . . . .
H12B H 0.3397 0.3859 0.1956 0.060 Uiso 1 1 calc GR . . . .
H12C H 0.3368 0.4962 0.2119 0.060 Uiso 1 1 calc GR . . . .
C13 C 0.4402(3) 0.5709(8) 0.2978(3) 0.058(3) Uani 1 1 d . . . . .
H13A H 0.4444 0.5515 0.3216 0.070 Uiso 1 1 calc R . . . .
H13B H 0.4649 0.5248 0.2853 0.070 Uiso 1 1 calc R . . . .
C14 C 0.4604(5) 0.6734(9) 0.2942(3) 0.094(5) Uani 1 1 d . . . . .
H14A H 0.4587 0.6915 0.2706 0.141 Uiso 1 1 calc GR . . . .
H14B H 0.5008 0.6788 0.3034 0.141 Uiso 1 1 calc GR . . . .
H14C H 0.4355 0.7195 0.3061 0.141 Uiso 1 1 calc GR . . . .
C15 C 0.4237(4) 0.6893(7) 0.3857(3) 0.058(2) Uani 1 1 d . U . . .
H15A H 0.4631 0.6846 0.3770 0.070 Uiso 0.75 1 calc R . P A 1
H15B H 0.4240 0.6508 0.4068 0.070 Uiso 0.75 1 calc R . P A 1
H15C H 0.4079 0.6828 0.4079 0.070 Uiso 0.25 1 calc R . P B 2
H15D H 0.4585 0.6448 0.3857 0.070 Uiso 0.25 1 calc R . P B 2
C16 C 0.4083(6) 0.8002(9) 0.3918(3) 0.052(3) Uani 0.75 1 d . U P C 1
H16A H 0.4008 0.8347 0.3705 0.078 Uiso 0.75 1 calc GR . P C 1
H16B H 0.4410 0.8333 0.4043 0.078 Uiso 0.75 1 calc GR . P C 1
H16C H 0.3734 0.8036 0.4046 0.078 Uiso 0.75 1 calc GR . P C 1
C16A C 0.4412(18) 0.778(3) 0.3832(10) 0.059(10) Uani 0.25 1 d . U P C 2
H16D H 0.4711 0.7803 0.3669 0.088 Uiso 0.25 1 calc GR . P C 2
H16E H 0.4580 0.8007 0.4048 0.088 Uiso 0.25 1 calc GR . P C 2
H16F H 0.4084 0.8213 0.3759 0.088 Uiso 0.25 1 calc GR . P C 2
C17 C 0.2742(3) 0.6069(6) 0.4285(2) 0.046(2) Uani 1 1 d . . . . .
H17A H 0.2942 0.5455 0.4375 0.055 Uiso 1 1 calc R . . . .
H17B H 0.2337 0.5882 0.4209 0.055 Uiso 1 1 calc R . . . .
C18 C 0.2733(4) 0.6863(7) 0.4547(2) 0.061(3) Uani 1 1 d . . . . .
H18A H 0.3131 0.6975 0.4643 0.092 Uiso 1 1 calc GR . . . .
H18B H 0.2482 0.6642 0.4722 0.092 Uiso 1 1 calc GR . . . .
H18C H 0.2580 0.7496 0.4449 0.092 Uiso 1 1 calc GR . . . .
C19 C 0.1599(3) 0.3805(6) 0.3913(2) 0.0408(18) Uani 1 1 d . . . . .
H19A H 0.1627 0.3159 0.3791 0.049 Uiso 1 1 calc R . . . .
H19B H 0.1180 0.3965 0.3931 0.049 Uiso 1 1 calc R . . . .
C20 C 0.1895(4) 0.3699(7) 0.4258(2) 0.053(2) Uani 1 1 d . . . . .
H20A H 0.2313 0.3574 0.4240 0.080 Uiso 1 1 calc GR . . . .
H20B H 0.1721 0.3130 0.4373 0.080 Uiso 1 1 calc GR . . . .
H20C H 0.1842 0.4324 0.4384 0.080 Uiso 1 1 calc GR . . . .
C21 C 0.1953(3) 0.3070(5) 0.29413(17) 0.0316(15) Uani 1 1 d . . . . .
H21A H 0.2282 0.2641 0.3028 0.038 Uiso 1 1 calc R . . . .
H21B H 0.2062 0.3389 0.2732 0.038 Uiso 1 1 calc R . . . .
C22 C 0.1409(3) 0.2436(6) 0.28797(19) 0.0366(16) Uani 1 1 d . . . . .
H22A H 0.1299 0.2139 0.3090 0.055 Uiso 1 1 calc GR . . . .
H22B H 0.1485 0.1894 0.2722 0.055 Uiso 1 1 calc GR . . . .
H22C H 0.1090 0.2864 0.2787 0.055 Uiso 1 1 calc GR . . . .
C31 C 0.5741(4) 0.5234(6) 0.3728(2) 0.051(2) Uani 1 1 d . . . . .
H31A H 0.5364 0.5403 0.3609 0.061 Uiso 1 1 calc R . . . .
H31B H 0.6023 0.5045 0.3562 0.061 Uiso 1 1 calc R . . . .
C32 C 0.5963(4) 0.6116(6) 0.3926(3) 0.058(2) Uani 1 1 d . . . . .
H32A H 0.5681 0.6295 0.4090 0.087 Uiso 1 1 calc GR . . . .
H32B H 0.6016 0.6693 0.3778 0.087 Uiso 1 1 calc GR . . . .
H32C H 0.6338 0.5942 0.4042 0.087 Uiso 1 1 calc GR . . . .
C33 C 0.5426(4) 0.2606(6) 0.3225(2) 0.047(2) Uani 1 1 d . . . . .
H33A H 0.5103 0.2168 0.3292 0.057 Uiso 1 1 calc R . . . .
H33B H 0.5724 0.2169 0.3130 0.057 Uiso 1 1 calc R . . . .
C34 C 0.5203(4) 0.3327(8) 0.2973(2) 0.056(2) Uani 1 1 d . . . . .
H34A H 0.4864 0.3683 0.3053 0.084 Uiso 1 1 calc GR . . . .
H34B H 0.5086 0.2963 0.2767 0.084 Uiso 1 1 calc GR . . . .
H34C H 0.5508 0.3819 0.2929 0.084 Uiso 1 1 calc GR . . . .
C35 C 0.5033(7) -0.0261(14) 0.3546(4) 0.027(4) Uani 0.5 1 d . U P D 1
H35A H 0.4610 -0.0155 0.3493 0.033 Uiso 0.5 1 calc R . P D 1
H35B H 0.5086 -0.0875 0.3686 0.033 Uiso 0.5 1 calc R . P D 1
C35A C 0.4975(9) -0.0011(15) 0.3431(5) 0.037(5) Uani 0.5 1 d . U P D 2
H35C H 0.4638 -0.0371 0.3519 0.045 Uiso 0.5 1 calc R . P D 2
H35D H 0.4824 0.0454 0.3254 0.045 Uiso 0.5 1 calc R . P D 2
C36 C 0.5375(6) -0.0361(12) 0.3216(4) 0.029(3) Uani 0.5 1 d . U P D 1
H36A H 0.5373 0.0293 0.3101 0.043 Uiso 0.5 1 calc GR . P D 1
H36B H 0.5184 -0.0871 0.3070 0.043 Uiso 0.5 1 calc GR . P D 1
H36C H 0.5779 -0.0567 0.3274 0.043 Uiso 0.5 1 calc GR . P D 1
C36A C 0.5348(11) -0.070(2) 0.3301(7) 0.077(8) Uani 0.5 1 d . U P D 2
H36D H 0.5684 -0.0349 0.3217 0.115 Uiso 0.5 1 calc GR . P D 2
H36E H 0.5141 -0.1072 0.3118 0.115 Uiso 0.5 1 calc GR . P D 2
H36F H 0.5483 -0.1185 0.3474 0.115 Uiso 0.5 1 calc GR . P D 2
C37 C 0.4123(3) 0.0305(6) 0.4324(2) 0.0393(18) Uani 1 1 d . . . . .
H37A H 0.3842 -0.0016 0.4160 0.047 Uiso 1 1 calc R . . . .
H37B H 0.3994 0.1009 0.4361 0.047 Uiso 1 1 calc R . . . .
C38 C 0.4140(4) -0.0278(8) 0.4648(2) 0.060(2) Uani 1 1 d . . . . .
H38A H 0.4271 -0.0972 0.4610 0.090 Uiso 1 1 calc GR . . . .
H38B H 0.3748 -0.0292 0.4732 0.090 Uiso 1 1 calc GR . . . .
H38C H 0.4411 0.0054 0.4811 0.090 Uiso 1 1 calc GR . . . .
C39 C 0.4239(4) 0.2325(8) 0.5044(2) 0.051(2) Uani 1 1 d . . . . .
H39A H 0.3891 0.1889 0.5005 0.061 Uiso 1 1 calc R . . . .
H39B H 0.4111 0.3041 0.5035 0.061 Uiso 1 1 calc R . . . .
C40 C 0.4539(4) 0.2093(8) 0.5380(2) 0.053(2) Uani 1 1 d . . . . .
H40A H 0.4671 0.1387 0.5385 0.080 Uiso 1 1 calc GR . . . .
H40B H 0.4264 0.2199 0.5554 0.080 Uiso 1 1 calc GR . . . .
H40C H 0.4876 0.2542 0.5419 0.080 Uiso 1 1 calc GR . . . .
C41 C 0.4647(3) 0.4894(6) 0.4538(2) 0.0429(19) Uani 1 1 d . . . . .
H41A H 0.4523 0.4821 0.4300 0.052 Uiso 1 1 calc R . . . .
H41B H 0.4964 0.5403 0.4559 0.052 Uiso 1 1 calc R . . . .
C42 C 0.4142(4) 0.5239(7) 0.4726(2) 0.058(3) Uani 1 1 d . . . . .
H42A H 0.3815 0.4770 0.4686 0.087 Uiso 1 1 calc GR . . . .
H42B H 0.4024 0.5919 0.4651 0.087 Uiso 1 1 calc GR . . . .
H42C H 0.4257 0.5255 0.4964 0.087 Uiso 1 1 calc GR . . . .
C51 C 0.3577(3) 0.1104(5) 0.30906(18) 0.0321(15) Uani 1 1 d . . . . .
C52 C 0.3465(3) 0.0068(5) 0.30907(19) 0.0324(16) Uani 1 1 d . . . . .
C53 C 0.3707(3) -0.0558(6) 0.2856(2) 0.0433(19) Uani 1 1 d . . . . .
H53 H 0.3629 -0.1265 0.2852 0.052 Uiso 1 1 calc R . . . .
C54 C 0.4066(3) -0.0119(6) 0.2628(2) 0.0425(19) Uani 1 1 d . . . . .
H54 H 0.4235 -0.0534 0.2466 0.051 Uiso 1 1 calc R . . . .
C55 C 0.4180(3) 0.0908(6) 0.2632(2) 0.0432(19) Uani 1 1 d . . . . .
H55 H 0.4425 0.1192 0.2474 0.052 Uiso 1 1 calc R . . . .
C56 C 0.3938(3) 0.1530(6) 0.28663(18) 0.0345(16) Uani 1 1 d . . . . .
H56 H 0.4019 0.2235 0.2872 0.041 Uiso 1 1 calc R . . . .
C61 C 0.2831(3) 0.1267(6) 0.42611(19) 0.0361(17) Uani 1 1 d . . . . .
C62 C 0.2630(3) 0.0272(6) 0.4237(2) 0.0412(18) Uani 1 1 d . . . . .
C63 C 0.2426(4) -0.0196(6) 0.4513(2) 0.049(2) Uani 1 1 d . . . . .
H63 H 0.2277 -0.0867 0.4498 0.059 Uiso 1 1 calc R . . . .
C64 C 0.2439(4) 0.0320(8) 0.4811(2) 0.056(2) Uani 1 1 d . . . . .
H64 H 0.2295 -0.0003 0.5000 0.067 Uiso 1 1 calc R . . . .
C65 C 0.2655(4) 0.1289(7) 0.4841(2) 0.051(2) Uani 1 1 d . . . . .
H65 H 0.2669 0.1629 0.5050 0.061 Uiso 1 1 calc R . . . .
C66 C 0.2855(3) 0.1769(6) 0.4557(2) 0.0413(18) Uani 1 1 d . . . . .
H66 H 0.3007 0.2438 0.4572 0.050 Uiso 1 1 calc R . . . .

loop_
_atom_site_aniso_label
_atom_site_aniso_U_11
_atom_site_aniso_U_22
_atom_site_aniso_U_33
_atom_site_aniso_U_23
_atom_site_aniso_U_13
_atom_site_aniso_U_12
Ce1 0.01935(18) 0.01896(18) 0.0332(2) 0.00144(14) -0.00367(13) -0.00072(14)
Ru1 0.0245(3) 0.0225(3) 0.0437(3) 0.0020(2) -0.0062(2) -0.0038(2)
Co1 0.0230(5) 0.0206(5) 0.0409(6) 0.0061(4) -0.0050(4) -0.0002(4)
Co2 0.0207(5) 0.0280(5) 0.0310(6) 0.0008(4) -0.0037(4) 0.0021(4)
P1 0.0207(8) 0.0266(9) 0.0369(9) 0.0070(7) -0.0029(6) -0.0024(7)
P2 0.0384(10) 0.0190(8) 0.0432(10) -0.0008(7) -0.0096(8) -0.0015(7)
P3 0.0180(7) 0.0222(8) 0.0375(9) 0.0011(7) -0.0018(6) -0.0003(6)
P4 0.0225(8) 0.0275(9) 0.0356(9) 0.0015(7) -0.0047(7) -0.0039(7)
P5 0.0222(8) 0.0226(8) 0.0374(9) 0.0014(7) 0.0008(7) 0.0015(7)
P6 0.0257(8) 0.0327(9) 0.0308(9) -0.0013(7) -0.0027(7) 0.0050(7)
O1 0.027(2) 0.036(3) 0.038(3) 0.004(2) -0.003(2) 0.001(2)
O2 0.025(2) 0.034(3) 0.052(3) 0.016(2) -0.002(2) -0.006(2)
O3 0.044(3) 0.030(3) 0.071(4) 0.007(3) -0.017(3) -0.015(2)
O4 0.073(4) 0.029(3) 0.054(4) -0.007(3) -0.005(3) 0.014(3)
O5 0.024(2) 0.029(2) 0.044(3) -0.004(2) 0.005(2) -0.001(2)
O6 0.020(2) 0.030(2) 0.043(3) -0.002(2) -0.0054(19) 0.0013(19)
O7 0.020(2) 0.028(2) 0.038(3) 0.002(2) -0.0033(18) 0.0015(19)
O8 0.030(2) 0.021(2) 0.045(3) -0.004(2) -0.009(2) 0.000(2)
O9 0.027(2) 0.013(2) 0.042(3) 0.0019(18) -0.0043(19) -0.0013(18)
O10 0.027(2) 0.019(2) 0.042(3) -0.0005(19) -0.003(2) -0.0009(18)
O11 0.028(2) 0.026(3) 0.046(3) 0.004(2) -0.004(2) -0.008(2)
O12 0.032(3) 0.046(3) 0.031(3) 0.001(2) 0.000(2) -0.001(2)
O13 0.024(2) 0.033(3) 0.047(3) -0.009(2) 0.002(2) 0.003(2)
O14 0.027(2) 0.028(3) 0.051(3) 0.013(2) 0.001(2) 0.007(2)
O15 0.037(3) 0.049(3) 0.035(3) 0.005(2) 0.005(2) 0.012(2)
O16 0.029(3) 0.042(3) 0.047(3) -0.013(2) -0.010(2) 0.005(2)
O17 0.020(2) 0.032(3) 0.041(3) 0.007(2) -0.0028(19) -0.0061(19)
O18 0.021(2) 0.028(2) 0.033(2) -0.0005(19) 0.0003(18) 0.0008(19)
O19 0.025(2) 0.030(3) 0.039(3) -0.001(2) -0.0010(19) 0.002(2)
O20 0.029(2) 0.025(2) 0.038(3) -0.001(2) -0.003(2) -0.0050(19)
O21 0.039(3) 0.028(3) 0.053(3) 0.011(2) 0.000(2) -0.010(2)
O22 0.032(3) 0.024(2) 0.057(3) -0.007(2) -0.003(2) -0.003(2)
N1 0.033(3) 0.032(3) 0.050(4) 0.005(3) -0.003(3) -0.004(3)
C1 0.061(6) 0.052(6) 0.066(6) 0.035(5) 0.018(5) 0.026(5)
C2 0.049(5) 0.017(4) 0.085(7) 0.008(4) -0.024(5) 0.000(3)
C3 0.096(8) 0.050(6) 0.053(5) 0.023(4) 0.028(5) 0.057(6)
C4 0.022(4) 0.034(5) 0.158(12) 0.039(6) -0.014(5) -0.001(4)
C5 0.082(8) 0.046(5) 0.071(7) -0.005(5) -0.040(6) 0.029(6)
C6 0.027(4) 0.056(5) 0.033(4) 0.004(3) -0.010(3) 0.005(3)
C7 0.028(4) 0.041(4) 0.042(4) -0.007(3) -0.010(3) 0.002(3)
C8 0.018(3) 0.047(4) 0.039(4) 0.003(3) -0.009(3) 0.001(3)
C9 0.020(3) 0.043(4) 0.053(5) -0.002(4) -0.006(3) 0.012(3)
C10 0.032(4) 0.039(4) 0.060(5) 0.014(4) -0.014(4) 0.006(3)
C11 0.029(4) 0.034(4) 0.045(4) -0.001(3) -0.005(3) 0.001(3)
C12 0.039(4) 0.044(4) 0.038(4) -0.006(3) 0.000(3) -0.007(4)
C13 0.030(4) 0.072(6) 0.071(6) 0.024(5) -0.009(4) -0.020(4)
C14 0.053(6) 0.097(9) 0.128(11) 0.058(8) -0.028(7) -0.039(6)
C15 0.055(5) 0.053(5) 0.064(5) -0.002(4) -0.020(4) -0.016(4)
C16 0.053(4) 0.048(4) 0.055(4) -0.001(3) -0.002(3) -0.006(3)
C16A 0.059(10) 0.058(10) 0.058(10) 0.000(3) 0.003(3) -0.002(3)
C17 0.028(4) 0.044(5) 0.064(6) -0.007(4) -0.004(4) 0.007(3)
C18 0.057(6) 0.064(6) 0.063(6) -0.009(5) -0.006(5) 0.024(5)
C19 0.031(4) 0.037(4) 0.055(5) 0.002(4) 0.009(3) -0.007(3)
C20 0.038(4) 0.050(5) 0.072(6) 0.019(5) 0.000(4) 0.000(4)
C21 0.027(3) 0.035(4) 0.032(4) -0.001(3) -0.002(3) 0.001(3)
C22 0.032(4) 0.035(4) 0.042(4) 0.001(3) -0.005(3) -0.002(3)
C31 0.050(5) 0.043(5) 0.060(5) 0.005(4) 0.001(4) -0.019(4)
C32 0.052(5) 0.036(5) 0.086(7) -0.001(5) 0.008(5) -0.019(4)
C33 0.049(5) 0.043(5) 0.048(5) -0.002(4) -0.006(4) -0.008(4)
C34 0.053(5) 0.071(6) 0.043(5) 0.010(4) -0.002(4) -0.006(5)
C35 0.018(6) 0.032(7) 0.033(7) -0.008(6) 0.006(6) 0.001(6)
C35A 0.033(7) 0.036(8) 0.042(8) -0.002(7) -0.005(7) -0.008(6)
C36 0.028(4) 0.029(4) 0.029(4) -0.001(3) 0.002(3) 0.000(3)
C36A 0.075(8) 0.077(8) 0.078(8) -0.001(3) 0.005(3) 0.000(3)
C37 0.024(4) 0.036(4) 0.058(5) 0.011(4) 0.001(3) -0.001(3)
C38 0.051(5) 0.060(6) 0.069(6) 0.022(5) 0.001(4) 0.002(5)
C39 0.042(5) 0.074(6) 0.038(4) 0.009(4) 0.012(3) 0.010(4)
C40 0.049(5) 0.073(6) 0.039(5) 0.000(4) 0.004(4) -0.006(5)
C41 0.033(4) 0.038(4) 0.055(5) -0.008(4) -0.016(3) 0.002(3)
C42 0.048(5) 0.061(6) 0.063(6) -0.022(5) -0.021(4) 0.024(4)
C51 0.018(3) 0.030(4) 0.047(4) -0.005(3) -0.007(3) 0.001(3)
C52 0.025(3) 0.022(3) 0.048(4) -0.009(3) -0.008(3) -0.002(3)
C53 0.039(4) 0.027(4) 0.062(5) -0.011(4) -0.008(4) 0.000(3)
C54 0.036(4) 0.039(4) 0.052(5) -0.013(4) -0.005(3) 0.006(3)
C55 0.029(4) 0.052(5) 0.048(5) -0.012(4) -0.007(3) 0.000(3)
C56 0.028(4) 0.031(4) 0.043(4) -0.007(3) -0.007(3) -0.002(3)
C61 0.023(3) 0.036(4) 0.048(4) 0.010(3) -0.003(3) 0.000(3)
C62 0.028(4) 0.037(4) 0.058(5) 0.009(4) -0.002(3) -0.002(3)
C63 0.041(5) 0.039(5) 0.069(6) 0.019(4) 0.001(4) -0.009(4)
C64 0.048(5) 0.064(6) 0.056(6) 0.016(5) 0.010(4) -0.001(5)
C65 0.049(5) 0.059(6) 0.045(5) 0.006(4) 0.006(4) 0.006(4)
C66 0.038(4) 0.038(4) 0.048(5) 0.009(3) 0.002(3) 0.000(3)

loop_
_atom_type_symbol
_atom_type_description
_atom_type_scat_dispersion_real
_atom_type_scat_dispersion_imag
_atom_type_scat_source
C C 0.0181 0.0091 'International Tables Vol C Tables 4.2.6.8 and 6.1.1.4'
H H 0.0000 0.0000 'International Tables Vol C Tables 4.2.6.8 and 6.1.1.4'
Ce Ce -1.8482 9.6596 'International Tables Vol C Tables 4.2.6.8 and 6.1.1.4'
Co Co -2.3653 3.6143 'International Tables Vol C Tables 4.2.6.8 and 6.1.1.4'
N N 0.0311 0.0180 'International Tables Vol C Tables 4.2.6.8 and 6.1.1.4'
O O 0.0492 0.0322 'International Tables Vol C Tables 4.2.6.8 and 6.1.1.4'
P P 0.2955 0.4335 'International Tables Vol C Tables 4.2.6.8 and 6.1.1.4'
Ru Ru 0.0552 3.2960 'International Tables Vol C Tables 4.2.6.8 and 6.1.1.4'

loop_
_geom_angle_atom_site_label_1
_geom_angle_atom_site_label_2
_geom_angle_atom_site_label_3
_geom_angle
O7 Ce1 O8 77.17(16)
O7 Ce1 O9 74.70(15)
O7 Ce1 O10 81.70(15)
O7 Ce1 O17 75.74(15)
O7 Ce1 O18 115.42(15)
O7 Ce1 O19 145.98(15)
O7 Ce1 O20 134.05(14)
O8 Ce1 O9 73.73(15)
O8 Ce1 O10 143.14(14)
O8 Ce1 O17 82.85(16)
O8 Ce1 O18 148.75(15)
O8 Ce1 O20 115.32(16)
O9 Ce1 O10 71.73(14)
O9 Ce1 O17 145.56(15)
O9 Ce1 O18 135.95(14)
O9 Ce1 O20 68.09(14)
O10 Ce1 O20 61.95(15)
O17 Ce1 O10 120.64(16)
O17 Ce1 O18 73.73(15)
O17 Ce1 O20 146.20(14)
O18 Ce1 O10 68.03(14)
O18 Ce1 O20 77.62(14)
O19 Ce1 O8 80.67(16)
O19 Ce1 O9 122.90(16)
O19 Ce1 O10 129.73(15)
O19 Ce1 O17 76.17(16)
O19 Ce1 O18 73.94(15)
O19 Ce1 O20 79.00(15)
O20 Ru1 O10 86.24(19)
O21 Ru1 O10 151.4(2)
O21 Ru1 O20 82.7(2)
O22 Ru1 O10 83.3(2)
O22 Ru1 O20 139.6(2)
O22 Ru1 O21 88.2(2)
N1 Ru1 O10 104.3(3)
N1 Ru1 O20 110.5(3)
N1 Ru1 O21 104.3(3)
N1 Ru1 O22 109.9(3)
P2 Co1 P1 90.69(8)
P3 Co1 P1 91.95(7)
P3 Co1 P2 92.51(8)
C1 Co1 P1 92.2(3)
C1 Co1 P2 119.9(3)
C1 Co1 P3 147.2(3)
C1 Co1 C2 38.2(4)
C1 Co1 C4 64.6(4)
C1 Co1 C5 38.6(4)
C2 Co1 P1 120.5(3)
C2 Co1 P2 92.2(2)
C2 Co1 P3 147.1(3)
C3 Co1 P1 157.3(3)
C3 Co1 P2 100.1(3)
C3 Co1 P3 107.4(3)
C3 Co1 C1 65.1(4)
C3 Co1 C2 39.8(4)
C3 Co1 C4 39.8(4)
C3 Co1 C5 65.6(4)
C4 Co1 P1 132.0(4)
C4 Co1 P2 137.3(4)
C4 Co1 P3 89.0(2)
C4 Co1 C2 66.1(3)
C4 Co1 C5 38.4(4)
C5 Co1 P1 97.3(3)
C5 Co1 P2 157.0(3)
C5 Co1 P3 108.6(3)
C5 Co1 C2 65.2(4)
P4 Co2 P5 92.34(7)
P4 Co2 P6 92.77(8)
P5 Co2 P6 90.95(7)
C6 Co2 P4 140.4(2)
C6 Co2 P5 127.0(2)
C6 Co2 P6 90.3(2)
C7 Co2 P4 101.8(2)
C7 Co2 P5 159.7(2)
C7 Co2 P6 102.6(2)
C7 Co2 C6 39.4(3)
C8 Co2 P4 87.2(2)
C8 Co2 P5 128.6(2)
C8 Co2 P6 140.4(2)
C8 Co2 C6 66.4(3)
C8 Co2 C7 39.5(3)
C9 Co2 P4 111.5(2)
C9 Co2 P5 95.2(2)
C9 Co2 P6 154.7(2)
C9 Co2 C6 66.4(3)
C9 Co2 C7 66.3(3)
C9 Co2 C8 39.6(3)
C9 Co2 C10 39.7(3)
C10 Co2 P4 150.9(3)
C10 Co2 P5 94.4(2)
C10 Co2 P6 115.3(3)
C10 Co2 C6 39.6(3)
C10 Co2 C7 66.3(3)
C10 Co2 C8 66.6(3)
O1 P1 Co1 105.53(19)
O1 P1 O2 99.6(3)
O2 P1 Co1 111.4(2)
O7 P1 Co1 120.2(2)
O7 P1 O1 110.5(3)
O7 P1 O2 107.8(3)
O3 P2 Co1 104.2(2)
O4 P2 Co1 113.3(2)
O4 P2 O3 98.7(3)
O8 P2 Co1 120.8(2)
O8 P2 O3 110.3(3)
O8 P2 O4 107.2(3)
O5 P3 Co1 106.52(19)
O6 P3 Co1 112.4(2)
O6 P3 O5 98.9(3)
O9 P3 Co1 119.87(19)
O9 P3 O5 109.6(3)
O9 P3 O6 107.5(3)
O11 P4 Co2 105.8(2)
O11 P4 O12 99.8(3)
O12 P4 Co2 111.4(2)
O17 P4 Co2 120.2(2)
O17 P4 O11 109.9(3)
O17 P4 O12 107.8(3)
O13 P5 Co2 107.55(19)
O13 P5 O14 100.4(3)
O14 P5 Co2 111.6(2)
O18 P5 Co2 118.2(2)
O18 P5 O13 109.1(3)
O18 P5 O14 108.4(3)
O15 P6 Co2 104.8(2)
O15 P6 O16 100.0(3)
O16 P6 Co2 111.0(2)
O19 P6 Co2 120.8(2)
O19 P6 O15 110.0(3)
O19 P6 O16 108.3(3)
C11 O1 P1 120.2(4)
C13 O2 P1 123.3(5)
C15 O3 P2 122.4(6)
C17 O4 P2 122.9(5)
C19 O5 P3 117.9(5)
C21 O6 P3 123.5(4)
P1 O7 Ce1 138.3(3)
P2 O8 Ce1 136.0(3)
P3 O9 Ce1 138.8(3)
Ru1 O10 Ce1 107.4(2)
C51 O10 Ce1 132.5(4)
C51 O10 Ru1 111.1(4)
C31 O11 P4 119.6(5)
C33 O12 P4 123.0(5)
C35 O13 P5 116.9(7)
C35A O13 P5 117.2(9)
C37 O14 P5 119.9(4)
C39 O15 P6 121.4(5)
C41 O16 P6 121.0(4)
P4 O17 Ce1 138.7(3)
P5 O18 Ce1 139.3(3)
P6 O19 Ce1 137.1(3)
Ru1 O20 Ce1 104.25(19)
C61 O20 Ce1 144.0(4)
C61 O20 Ru1 110.6(4)
C62 O21 Ru1 110.9(5)
C52 O22 Ru1 111.4(4)
C2 C1 Co1 71.4(5)
C2 C1 C5 110.4(9)
C5 C1 Co1 71.0(5)
C1 C2 Co1 70.4(5)
C1 C2 C3 106.7(8)
C3 C2 Co1 69.2(4)
C2 C3 Co1 71.0(5)
C4 C3 Co1 70.6(5)
C4 C3 C2 107.0(9)
C3 C4 Co1 69.6(5)
C5 C4 Co1 71.0(5)
C5 C4 C3 107.9(8)
C1 C5 Co1 70.4(5)
C4 C5 Co1 70.5(6)
C4 C5 C1 108.0(9)
C7 C6 Co2 70.0(4)
C7 C6 C10 107.8(7)
C10 C6 Co2 69.8(4)
C6 C7 Co2 70.6(4)
C8 C7 Co2 70.3(4)
C8 C7 C6 108.6(7)
C7 C8 Co2 70.3(4)
C9 C8 Co2 69.5(4)
C9 C8 C7 107.5(7)
C8 C9 Co2 70.8(4)
C8 C9 C10 108.6(7)
C10 C9 Co2 70.7(4)
C6 C10 Co2 70.6(4)
C9 C10 Co2 69.6(4)
C9 C10 C6 107.6(7)
O1 C11 C12 109.2(6)
C14 C13 O2 112.0(8)
O3 C15 C16 108.6(8)
C16A C15 O3 121(2)
O4 C17 C18 108.5(7)
O5 C19 C20 109.5(6)
O6 C21 C22 107.5(6)
O11 C31 C32 107.7(7)
O12 C33 C34 111.2(7)
O13 C35 C36 104.2(12)
C36A C35A O13 111.0(17)
O14 C37 C38 109.4(6)
O15 C39 C40 108.1(7)
O16 C41 C42 109.6(7)
O10 C51 C52 115.7(6)
O10 C51 C56 123.0(6)
C56 C51 C52 121.2(7)
O22 C52 C51 117.5(6)
O22 C52 C53 122.3(6)
C51 C52 C53 120.1(7)
C52 C53 C54 118.3(7)
C55 C54 C53 121.1(8)
C54 C55 C56 120.3(8)
C51 C56 C55 118.9(7)
O20 C61 C62 115.7(7)
C66 C61 O20 123.3(7)
C66 C61 C62 121.0(7)
O21 C62 C61 116.9(7)
O21 C62 C63 123.5(8)
C63 C62 C61 119.6(8)
C62 C63 C64 119.3(8)
C65 C64 C63 121.8(8)
C64 C65 C66 118.6(9)
C61 C66 C65 119.7(8)

loop_
_geom_bond_atom_site_label_1
_geom_bond_atom_site_label_2
_geom_bond_distance
Ce1 O7 2.428(5)
Ce1 O8 2.430(5)
Ce1 O9 2.434(4)
Ce1 O10 2.588(4)
Ce1 O17 2.435(4)
Ce1 O18 2.455(4)
Ce1 O19 2.430(5)
Ce1 O20 2.683(5)
Ru1 O10 1.990(5)
Ru1 O20 1.981(5)
Ru1 O21 1.962(5)
Ru1 O22 1.954(5)
Ru1 N1 1.598(6)
Co1 P1 2.174(2)
Co1 P2 2.173(2)
Co1 P3 2.1599(19)
Co1 C1 2.064(8)
Co1 C2 2.076(7)
Co1 C3 2.053(8)
Co1 C4 2.066(8)
Co1 C5 2.073(9)
Co2 P4 2.158(2)
Co2 P5 2.172(2)
Co2 P6 2.173(2)
Co2 C6 2.097(7)
Co2 C7 2.090(7)
Co2 C8 2.090(7)
Co2 C9 2.072(7)
Co2 C10 2.087(7)
P1 O1 1.608(5)
P1 O2 1.611(5)
P1 O7 1.512(5)
P2 O3 1.602(6)
P2 O4 1.595(6)
P2 O8 1.504(5)
P3 O5 1.611(5)
P3 O6 1.606(5)
P3 O9 1.505(4)
P4 O11 1.602(5)
P4 O12 1.614(5)
P4 O17 1.503(5)
P5 O13 1.608(5)
P5 O14 1.609(5)
P5 O18 1.514(5)
P6 O15 1.603(5)
P6 O16 1.607(5)
P6 O19 1.519(5)
O1 C11 1.446(9)
O2 C13 1.449(9)
O3 C15 1.443(9)
O4 C17 1.436(10)
O5 C19 1.443(9)
O6 C21 1.448(8)
O10 C51 1.373(9)
O11 C31 1.444(9)
O12 C33 1.435(9)
O13 C35 1.426(18)
O13 C35A 1.530(19)
O14 C37 1.448(8)
O15 C39 1.451(9)
O16 C41 1.463(9)
O20 C61 1.376(9)
O21 C62 1.357(10)
O22 C52 1.371(9)
C1 C2 1.353(14)
C1 C5 1.367(14)
C2 C3 1.406(14)
C3 C4 1.403(15)
C4 C5 1.362(16)
C6 C7 1.411(11)
C6 C10 1.416(12)
C7 C8 1.411(11)
C8 C9 1.410(11)
C9 C10 1.413(12)
C11 C12 1.493(10)
C13 C14 1.440(13)
C15 C16 1.530(15)
C15 C16A 1.24(4)
C17 C18 1.491(12)
C19 C20 1.513(11)
C21 C22 1.511(9)
C31 C32 1.484(12)
C33 C34 1.464(12)
C35 C36 1.59(2)
C35A C36A 1.38(3)
C37 C38 1.514(11)
C39 C40 1.513(11)
C41 C42 1.491(12)
C51 C52 1.391(10)
C51 C56 1.381(10)
C52 C53 1.395(11)
C53 C54 1.400(12)
C54 C55 1.380(11)
C55 C56 1.392(11)
C61 C62 1.394(11)
C61 C66 1.363(11)
C62 C63 1.377(11)
C63 C64 1.378(13)
C64 C65 1.376(13)
C65 C66 1.409(11)
